data_2104151
loop_
_publ_author_name
'Redhammer, G\"unther J.'
'Roth, Georg'
'Amthauer, Georg'
'Lottermoser, Werner'

_publ_section_title
;
 On the crystal chemistry of olivine-type germanate compounds,
 Ca~1+<i>x~</i><i>M</i>~1{-~<i>x</i>}GeO~4~ (<i>M</i>^2+^ = Ca, Mg, Co,
 Mn)
;
_journal_coeditor_code WS5059
_journal_issue 3
_journal_name_full 'Acta Crystallographica Section B'
_journal_page_first 261
_journal_page_last 271
_journal_paper_doi 10.1107/S0108768108010434
_journal_volume 64
_journal_year 2008
_chemical_formula_sum 'Ca1.11 Co0.89 Ge O4'
_chemical_formula_weight 233.55
_space_group_crystal_system orthorhombic
_space_group_IT_number 62
_space_group_name_Hall '-P 2ac 2n'
_space_group_name_H-M_alt 'P n m a'
_symmetry_space_group_name_Hall '-P 2ac 2n'
_symmetry_space_group_name_H-M 'P n m a'
_audit_creation_method 'WinGX routine CIF_UPDATE'
_cell_angle_alpha 90
_cell_angle_beta 90
_cell_angle_gamma 90
_cell_formula_units_Z 4
_cell_length_a 11.2873(7)
_cell_length_b 6.4369(4)
_cell_length_c 5.0245(3)
_cell_measurement_reflns_used 4315
_cell_measurement_temperature 295(2)
_cell_measurement_theta_max 28.7
_cell_measurement_theta_min 3.61
_cell_volume 365.06(4)
_computing_cell_refinement 'Bruker SAINT+ (Bruker, 2001)'
_computing_data_collection 'Bruker SMART+ (Bruker, 2001)'
_computing_data_reduction 'Bruker SAINT+ (Bruker, 2001)'
_computing_molecular_graphics 'Diamonds 3.0 (Pennington,1999)'
_computing_publication_material 'WinGX v1.70.01 (Farrugia 1999)'
_computing_structure_refinement 'SHELXL-97 (Sheldrick, 1997)'
_computing_structure_solution 'SHELXS-97 (Sheldrick, 1997)'
_diffrn_measured_fraction_theta_full 0.991
_diffrn_measured_fraction_theta_max 0.991
_diffrn_measurement_device '3-circle diffractometer'
_diffrn_measurement_device_type 'SMART APEX'
_diffrn_measurement_method 'rotation, \w-scans at 4 different \f positions'
_diffrn_radiation_type MoK\a
_diffrn_radiation_wavelength 0.71073
_diffrn_reflns_av_R_equivalents 0.0398
_diffrn_reflns_limit_h_max 15
_diffrn_reflns_limit_h_min -15
_diffrn_reflns_limit_k_max 8
_diffrn_reflns_limit_k_min -8
_diffrn_reflns_limit_l_max 6
_diffrn_reflns_limit_l_min -6
_diffrn_reflns_number 4315
_diffrn_reflns_theta_full 29.25
_diffrn_reflns_theta_max 29.25
_diffrn_reflns_theta_min 3.61
_diffrn_standards_decay_% 0
_diffrn_standards_interval_count 0
_diffrn_standards_interval_time 0
_diffrn_standards_number 0
_exptl_absorpt_coefficient_mu 13.708
_exptl_absorpt_correction_T_max 0.30
_exptl_absorpt_correction_T_min 0.19
_exptl_absorpt_correction_type numerical
_exptl_absorpt_process_details 'via equivalents using X-SHAPE (Stoe & Cie 1996)'
_exptl_crystal_colour pink
_exptl_crystal_density_diffrn 4.249
_exptl_crystal_density_method 'not measured'
_exptl_crystal_description cuboid
_exptl_crystal_F_000 441
_exptl_crystal_size_max 0.13
_exptl_crystal_size_mid 0.12
_exptl_crystal_size_min 0.09
_refine_diff_density_max 0.663
_refine_diff_density_min -0.58
_refine_ls_extinction_coef 0.0090(10)
_refine_ls_extinction_expression Fc^*^=kFc[1+0.001xFc^2^\l^3^/sin(2\q)]^-1/4^
_refine_ls_extinction_method SHELXL
_refine_ls_goodness_of_fit_ref 1.197
_refine_ls_hydrogen_treatment noref
_refine_ls_matrix_type full
_refine_ls_number_parameters 43
_refine_ls_number_reflns 531
_refine_ls_number_restraints 1
_refine_ls_restrained_S_all 1.196
_refine_ls_R_factor_gt 0.021
_refine_ls_shift/su_max 0
_refine_ls_structure_factor_coef Fsqd
_refine_ls_weighting_details 'calc w=1/[\s^2^(Fo^2^)+(0.0183P)^2^+1.0355P] where P=(Fo^2^+2Fc^2^)/3'
_refine_ls_weighting_scheme calc
_refine_ls_wR_factor_ref 0.0489
_reflns_number_gt 528
_reflns_number_total 531
_reflns_threshold_expression >2sigma(I)
_cod_data_source_file ws5059.cif
_cod_data_source_block caco_a1
_cod_database_code 2104151
_cod_database_fobs_code 2104151

loop_
_symmetry_equiv_pos_as_xyz
'x, y, z'
'-x+1/2, -y, z+1/2'
'x+1/2, -y+1/2, -z+1/2'
'-x, y+1/2, -z'
'-x, -y, -z'
'x-1/2, y, -z-1/2'
'-x-1/2, y-1/2, z-1/2'
'x, -y-1/2, z'

loop_
_atom_site_type_symbol
_atom_site_label
_atom_site_fract_x
_atom_site_fract_y
_atom_site_fract_z
_atom_site_U_iso_or_equiv
_atom_site_adp_type
_atom_site_calc_flag
_atom_site_refinement_flags
_atom_site_occupancy
Ge Ge1 -0.41844(3) 0.25 0.07673(8) 0.01049(15) Uani d S 1
Co Co1 -0.5 0 0.5 0.01082(16) Uani d SP 0.89
Ca Ca1 -0.5 0 0.5 0.01082(16) Uani d SP 0.11
Ca Ca2 -0.22573(7) 0.25 0.51180(15) 0.01130(18) Uani d SP 1
O O1 -0.4189(2) 0.25 -0.2707(5) 0.0138(5) Uani d S 1
O O2 -0.5563(2) 0.25 0.2470(6) 0.0136(5) Uani d S 1
O O3 -0.35020(16) 0.0345(3) 0.2283(4) 0.0138(4) Uani d . 1

loop_
_atom_site_aniso_label
_atom_site_aniso_U_11
_atom_site_aniso_U_22
_atom_site_aniso_U_33
_atom_site_aniso_U_12
_atom_site_aniso_U_13
_atom_site_aniso_U_23
Ge1 0.0122(2) 0.0102(2) 0.0091(2) 0 -0.00011(13) 0
Co1 0.0129(3) 0.0095(3) 0.0101(3) -0.00137(19) 0.00060(17) 0.00125(18)
Ca1 0.0129(3) 0.0095(3) 0.0101(3) -0.00137(19) 0.00060(17) 0.00125(18)
Ca2 0.0114(3) 0.0101(3) 0.0124(4) 0 -0.0004(3) 0
O1 0.0167(13) 0.0181(13) 0.0066(11) 0 0.0005(10) 0
O2 0.0120(11) 0.0160(13) 0.0128(12) 0 0.0000(10) 0
O3 0.0163(8) 0.0106(8) 0.0145(9) 0.0025(7) -0.0009(7) -0.0002(7)

loop_
_atom_type_symbol
_atom_type_description
_atom_type_scat_dispersion_real
_atom_type_scat_dispersion_imag
_atom_type_scat_source
O O 0.0106 0.006 'International Tables Vol C Tables 4.2.6.8 and 6.1.1.4'
Ca Ca 0.2262 0.3064 'International Tables Vol C Tables 4.2.6.8 and 6.1.1.4'
Ge Ge 0.1547 1.8001 'International Tables Vol C Tables 4.2.6.8 and 6.1.1.4'
Co Co 0.3494 0.9721 'International Tables Vol C Tables 4.2.6.8 and 6.1.1.4'

loop_
_geom_angle_atom_site_label_1
_geom_angle_atom_site_label_2
_geom_angle_atom_site_label_3
_geom_angle_site_symmetry_1
_geom_angle_site_symmetry_3
_geom_angle
O1 Ge1 O3 . 8_565 115.73(8)
O1 Ge1 O3 . . 115.73(8)
O3 Ge1 O3 8_565 . 104.02(13)
O1 Ge1 O2 . . 118.63(13)
O3 Ge1 O2 8_565 . 100.07(8)
O3 Ge1 O2 . . 100.07(8)
O2 Co1 O2 . 5_456 180
O2 Co1 O1 . 5_455 96.68(8)
O2 Co1 O1 5_456 5_455 83.32(8)
O2 Co1 O1 . 1_556 83.32(8)
O2 Co1 O1 5_456 1_556 96.68(8)
O1 Co1 O1 5_455 1_556 180.00(12)
O2 Co1 O3 . . 77.45(9)
O2 Co1 O3 5_456 . 102.55(9)
O1 Co1 O3 5_455 . 93.99(9)
O1 Co1 O3 1_556 . 86.01(9)
O2 Co1 O3 . 5_456 102.55(9)
O2 Co1 O3 5_456 5_456 77.45(9)
O1 Co1 O3 5_455 5_456 86.01(9)
O1 Co1 O3 1_556 5_456 93.99(9)
O3 Co1 O3 . 5_456 180.00(6)
O3 Ca2 O3 7_566 2_455 105.81(10)
O3 Ca2 O2 7_566 6_656 87.58(7)
O3 Ca2 O2 2_455 6_656 87.58(7)
O3 Ca2 O3 7_566 . 161.27(8)
O3 Ca2 O3 2_455 . 92.19(4)
O2 Ca2 O3 6_656 . 98.53(8)
O3 Ca2 O3 7_566 8_565 92.19(4)
O3 Ca2 O3 2_455 8_565 161.27(8)
O2 Ca2 O3 6_656 8_565 98.53(8)
O3 Ca2 O3 . 8_565 69.46(9)
O3 Ca2 O1 7_566 1_556 96.98(7)
O3 Ca2 O1 2_455 1_556 96.98(7)
O2 Ca2 O1 6_656 1_556 172.40(10)
O3 Ca2 O1 . 1_556 75.30(7)
O3 Ca2 O1 8_565 1_556 75.30(7)

loop_
_geom_bond_atom_site_label_1
_geom_bond_atom_site_label_2
_geom_bond_site_symmetry_2
_geom_bond_distance
Ge1 O1 . 1.746(3)
Ge1 O3 8_565 1.7599(19)
Ge1 O3 . 1.7599(19)
Ge1 O2 . 1.775(3)
Co1 O2 . 2.1467(19)
Co1 O2 5_456 2.1467(19)
Co1 O1 5_455 2.1804(18)
Co1 O1 1_556 2.1804(18)
Co1 O3 . 2.1845(19)
Co1 O3 5_456 2.1845(19)
Ca2 O3 7_566 2.2962(19)
Ca2 O3 2_455 2.2962(19)
Ca2 O2 6_656 2.313(3)
Ca2 O3 . 2.434(2)
Ca2 O3 8_565 2.434(2)
Ca2 O1 1_556 2.439(3)
